data_7229316
loop_
_publ_author_name
'Yang, Li'
'Li, Jing'
'Pu, Tian-Cheng'
'Kong, Ming'
'Zhang, Jing'
'Song, You'

_publ_section_title
;
 Study of the relationship between magnetic field and dielectric
 properties in two ferromagnetic complexes
;
_journal_issue 76
_journal_name_full 'RSC Adv.'
_journal_page_first 47913
_journal_paper_doi 10.1039/C7RA08695D
_journal_volume 7
_journal_year 2017
_chemical_formula_sum 'C8 H14 Cr Fe N O12'
_chemical_formula_weight 424.05
_space_group_crystal_system trigonal
_space_group_IT_number 163
_space_group_name_Hall '-P 3 2c'
_space_group_name_H-M_alt 'P -3 1 c'
_symmetry_space_group_name_Hall '-P 3 2c'
_symmetry_space_group_name_H-M 'P -3 1 c'
_atom_sites_solution_hydrogens mixed
_audit_creation_method SHELXL-2016/6
_audit_update_record
;
2017-03-21 deposited with the CCDC.
2017-10-09 downloaded from the CCDC.
;
_cell_angle_alpha 90
_cell_angle_beta 90
_cell_angle_gamma 120
_cell_formula_units_Z 2
_cell_length_a 8.2353(4)
_cell_length_b 8.2353(4)
_cell_length_c 13.7385(13)
_cell_measurement_reflns_used 6941
_cell_measurement_temperature 296(2)
_cell_measurement_theta_max 27.491
_cell_measurement_theta_min 2.856
_cell_volume 806.92(9)
_computing_cell_refinement 'Bruker SMART'
_computing_data_collection 'Bruker SMART'
_computing_data_reduction 'Bruker SAINT'
_computing_molecular_graphics 'Bruker SHELXTL'
_computing_publication_material 'Bruker SHELXTL'
_computing_structure_refinement 'SHELXL-2016/6 (Sheldrick, 2016)'
_computing_structure_solution 'Bruker SHELXTL'
_diffrn_ambient_temperature 296(2)
_diffrn_measured_fraction_theta_full 0.998
_diffrn_measured_fraction_theta_max 0.998
_diffrn_measurement_device_type 'CCD area detector'
_diffrn_measurement_method 'phi and omega scans'
_diffrn_radiation_type MoK\a
_diffrn_radiation_wavelength 0.71073
_diffrn_reflns_av_R_equivalents 0.0265
_diffrn_reflns_av_unetI/netI 0.0120
_diffrn_reflns_Laue_measured_fraction_full 0.998
_diffrn_reflns_Laue_measured_fraction_max 0.998
_diffrn_reflns_limit_h_max 10
_diffrn_reflns_limit_h_min -10
_diffrn_reflns_limit_k_max 10
_diffrn_reflns_limit_k_min -10
_diffrn_reflns_limit_l_max 17
_diffrn_reflns_limit_l_min -11
_diffrn_reflns_number 6941
_diffrn_reflns_point_group_measured_fraction_full 0.998
_diffrn_reflns_point_group_measured_fraction_max 0.998
_diffrn_reflns_theta_full 25.242
_diffrn_reflns_theta_max 27.491
_diffrn_reflns_theta_min 2.856
_diffrn_source 'sealed tube'
_exptl_absorpt_coefficient_mu 1.631
_exptl_crystal_colour atrovirens
_exptl_crystal_density_diffrn 1.745
_exptl_crystal_description strip
_exptl_crystal_F_000 430
_exptl_crystal_size_max 0.23
_exptl_crystal_size_mid 0.20
_exptl_crystal_size_min 0.16
_refine_diff_density_max 0.348
_refine_diff_density_min -0.432
_refine_diff_density_rms 0.063
_refine_ls_extinction_method none
_refine_ls_goodness_of_fit_ref 1.167
_refine_ls_hydrogen_treatment constr
_refine_ls_matrix_type full
_refine_ls_number_parameters 59
_refine_ls_number_reflns 632
_refine_ls_number_restraints 36
_refine_ls_restrained_S_all 1.170
_refine_ls_R_factor_all 0.0246
_refine_ls_R_factor_gt 0.0230
_refine_ls_shift/su_max 0.000
_refine_ls_shift/su_mean 0.000
_refine_ls_structure_factor_coef Fsqd
_refine_ls_weighting_details 'w=1/[\s^2^(Fo^2^)+(0.0275P)^2^+0.5411P] where P=(Fo^2^+2Fc^2^)/3'
_refine_ls_weighting_scheme calc
_refine_ls_wR_factor_gt 0.0612
_refine_ls_wR_factor_ref 0.0619
_reflns_Friedel_coverage 0.000
_reflns_number_gt 593
_reflns_number_total 632
_reflns_threshold_expression 'I > 2\s(I)'
_cod_data_source_file c7ra08695d2.cif
_cod_data_source_block 3
_cod_original_cell_volume 806.92(11)
_cod_database_code 7229316
_shelx_shelxl_version_number 2016/6
_shelx_space_group_comment
;
The symmetry employed for this shelxl refinement is uniquely defined
by the following loop, which should always be used as a source of
symmetry information in preference to the above space-group names.
They are only intended as comments.
;

loop_
_space_group_symop_operation_xyz
'x, y, z'
'-y, x-y, z'
'-x+y, -x, z'
'-y, -x, -z+1/2'
'-x+y, y, -z+1/2'
'x, x-y, -z+1/2'
'-x, -y, -z'
'y, -x+y, -z'
'x-y, x, -z'
'y, x, z-1/2'
'x-y, -y, z-1/2'
'-x, -x+y, z-1/2'

loop_
_atom_site_label
_atom_site_type_symbol
_atom_site_fract_x
_atom_site_fract_y
_atom_site_fract_z
_atom_site_U_iso_or_equiv
_atom_site_adp_type
_atom_site_occupancy
_atom_site_site_symmetry_order
_atom_site_calc_flag
_atom_site_refinement_flags_posn
_atom_site_refinement_flags_adp
_atom_site_refinement_flags_occupancy
_atom_site_disorder_assembly
_atom_site_disorder_group
C1 C 0.1251(3) 0.7909(3) 0.11788(13) 0.0287(4) Uani 1 1 d . . . . .
H1 H 0.243756 0.893855 0.107596 0.034 Uiso 1 1 calc R U . . .
Cr1 Cr 0.000000 1.000000 0.000000 0.01371(16) Uani 1 6 d S T P . .
Fe1 Fe 0.333333 0.666667 0.250000 0.01802(16) Uani 1 6 d S T P . .
O1 O -0.01212(16) 0.79610(17) 0.08160(9) 0.0268(3) Uani 1 1 d . . . . .
O2 O 0.11459(19) 0.66012(19) 0.16597(10) 0.0360(3) Uani 1 1 d . . . . .
C2 C -0.329(11) 0.348(4) 0.1281(8) 0.067(4) Uani 0.1667 1 d D U P A -1
H2A H -0.324600 0.433174 0.079381 0.101 Uiso 0.1667 1 d R U P A -1
H2B H -0.449610 0.235714 0.126981 0.101 Uiso 0.1667 1 d R U P A -1
H2C H -0.233400 0.316024 0.114921 0.101 Uiso 0.1667 1 d R U P A -1
N1 N -0.292(3) 0.4384(19) 0.2226(9) 0.065(3) Uani 0.1667 1 d D U P A -1
H1A H -0.175230 0.518931 0.232005 0.078 Uiso 0.1667 1 d R U P A -1
H1B H -0.365750 0.483791 0.230225 0.078 Uiso 0.1667 1 d R U P A -1
C3 C -0.368(4) 0.326(5) 0.3093(8) 0.072(5) Uani 0.1667 1 d D U P A -1
H3A H -0.502263 0.262996 0.306396 0.109 Uiso 0.1667 1 d R U P A -1
H3B H -0.325023 0.402236 0.366696 0.109 Uiso 0.1667 1 d R U P A -1
H3C H -0.328253 0.233996 0.311536 0.109 Uiso 0.1667 1 d R U P A -1

loop_
_atom_site_aniso_label
_atom_site_aniso_U_11
_atom_site_aniso_U_22
_atom_site_aniso_U_33
_atom_site_aniso_U_23
_atom_site_aniso_U_13
_atom_site_aniso_U_12
C1 0.0248(8) 0.0268(8) 0.0344(9) 0.0062(7) -0.0030(7) 0.0129(7)
Cr1 0.01279(19) 0.01279(19) 0.0156(3) 0.000 0.000 0.00639(10)
Fe1 0.01680(19) 0.01680(19) 0.0205(3) 0.000 0.000 0.00840(10)
O1 0.0240(6) 0.0241(6) 0.0323(6) 0.0075(5) -0.0017(5) 0.0121(5)
O2 0.0330(7) 0.0310(7) 0.0440(7) 0.0104(6) -0.0089(6) 0.0160(6)
C2 0.060(7) 0.061(8) 0.095(6) -0.008(6) 0.002(7) 0.040(6)
N1 0.060(5) 0.061(5) 0.082(5) -0.005(4) 0.008(4) 0.037(4)
C3 0.074(9) 0.056(7) 0.090(6) 0.002(6) 0.002(6) 0.036(6)

loop_
_atom_type_symbol
_atom_type_description
_atom_type_scat_dispersion_real
_atom_type_scat_dispersion_imag
_atom_type_scat_source
C C 0.0033 0.0016 'International Tables Vol C Tables 4.2.6.8 and 6.1.1.4'
H H 0.0000 0.0000 'International Tables Vol C Tables 4.2.6.8 and 6.1.1.4'
Cr Cr 0.3209 0.6236 'International Tables Vol C Tables 4.2.6.8 and 6.1.1.4'
Fe Fe 0.3463 0.8444 'International Tables Vol C Tables 4.2.6.8 and 6.1.1.4'
N N 0.0061 0.0033 'International Tables Vol C Tables 4.2.6.8 and 6.1.1.4'
O O 0.0106 0.0060 'International Tables Vol C Tables 4.2.6.8 and 6.1.1.4'

loop_
_geom_angle_atom_site_label_1
_geom_angle_atom_site_label_2
_geom_angle_atom_site_label_3
_geom_angle
_geom_angle_site_symmetry_1
_geom_angle_site_symmetry_3
O2 C1 O1 124.96(17) . .
O2 C1 H1 117.5 . .
O1 C1 H1 117.5 . .
O1 Cr1 O1 88.92(5) . 8_455
O1 Cr1 O1 91.08(5) . 2_675
O1 Cr1 O1 180.00(6) 8_455 2_675
O1 Cr1 O1 180.0 . 7_575
O1 Cr1 O1 91.08(5) 8_455 7_575
O1 Cr1 O1 88.92(5) 2_675 7_575
O1 Cr1 O1 88.91(5) . 9_665
O1 Cr1 O1 91.08(5) 8_455 9_665
O1 Cr1 O1 88.92(5) 2_675 9_665
O1 Cr1 O1 91.08(5) 7_575 9_665
O1 Cr1 O1 91.09(5) . 3_465
O1 Cr1 O1 88.92(5) 8_455 3_465
O1 Cr1 O1 91.08(5) 2_675 3_465
O1 Cr1 O1 88.92(5) 7_575 3_465
O1 Cr1 O1 180.0 9_665 3_465
O2 Fe1 O2 88.76(8) 4_665 .
O2 Fe1 O2 93.11(6) 4_665 6_565
O2 Fe1 O2 85.09(7) . 6_565
O2 Fe1 O2 85.09(7) 4_665 3_565
O2 Fe1 O2 93.11(6) . 3_565
O2 Fe1 O2 177.48(7) 6_565 3_565
O2 Fe1 O2 177.47(7) 4_665 2_665
O2 Fe1 O2 93.11(6) . 2_665
O2 Fe1 O2 88.76(8) 6_565 2_665
O2 Fe1 O2 93.10(6) 3_565 2_665
O2 Fe1 O2 93.10(6) 4_665 5
O2 Fe1 O2 177.47(7) . 5
O2 Fe1 O2 93.10(6) 6_565 5
O2 Fe1 O2 88.76(8) 3_565 5
O2 Fe1 O2 85.08(7) 2_665 5
C1 O1 Cr1 126.11(11) . .
C1 O2 Fe1 125.76(12) . .
N1 C2 H2A 108.9 . .
N1 C2 H2B 111.0 . .
H2A C2 H2B 109.5 . .
N1 C2 H2C 108.5 . .
H2A C2 H2C 109.5 . .
H2B C2 H2C 109.5 . .
C3 N1 C2 119.6(11) . .
C3 N1 H1A 109.3 . .
C2 N1 H1A 113.5 . .
C3 N1 H1B 90.2 . .
C2 N1 H1B 108.5 . .
H1A N1 H1B 113.7 . .
N1 C3 H3A 108.9 . .
N1 C3 H3B 110.8 . .
H3A C3 H3B 109.5 . .
N1 C3 H3C 108.7 . .
H3A C3 H3C 109.5 . .
H3B C3 H3C 109.5 . .

loop_
_geom_bond_atom_site_label_1
_geom_bond_atom_site_label_2
_geom_bond_distance
_geom_bond_site_symmetry_2
C1 O2 1.229(2) .
C1 O1 1.255(2) .
C1 H1 0.9300 .
Cr1 O1 1.9796(11) .
Cr1 O1 1.9796(11) 8_455
Cr1 O1 1.9796(11) 2_675
Cr1 O1 1.9796(11) 7_575
Cr1 O1 1.9796(11) 9_665
Cr1 O1 1.9796(11) 3_465
Fe1 O2 2.1174(13) 4_665
Fe1 O2 2.1175(13) .
Fe1 O2 2.1174(13) 6_565
Fe1 O2 2.1174(13) 3_565
Fe1 O2 2.1175(13) 2_665
Fe1 O2 2.1175(13) 5
C2 N1 1.453(5) .
C2 H2A 0.9601 .
C2 H2B 0.9600 .
C2 H2C 0.9600 .
N1 C3 1.447(10) .
N1 H1A 0.8600 .
N1 H1B 0.8673 .
C3 H3A 0.9600 .
C3 H3B 0.9602 .
C3 H3C 0.9600 .

loop_
_geom_torsion_atom_site_label_1
_geom_torsion_atom_site_label_2
_geom_torsion_atom_site_label_3
_geom_torsion_atom_site_label_4
_geom_torsion
O2 C1 O1 Cr1 -177.71(14)
O1 C1 O2 Fe1 -167.67(14)
